data_7233613
loop_
_publ_author_name
'Zhai, Zhi-Min'
'Yang, Xiao-Gang'
'Yang, Zhao-Tong'
'Lu, Xiao-Min'
'Ma, Lu-Fang'

_publ_section_title
;
 Trinuclear Ni(ii) oriented highly dense packing and \p-conjugation degree
 of metal--organic frameworks for efficient water oxidation
;
_journal_issue 39
_journal_name_full CrystEngComm
_journal_page_first 5862
_journal_paper_doi 10.1039/C9CE00944B
_journal_volume 21
_journal_year 2019
_chemical_formula_moiety '2(C9 H11 Ni1.5 O10)'
_chemical_formula_sum 'C18 H22 Ni3 O20'
_chemical_formula_weight 734.44
_space_group_crystal_system triclinic
_space_group_IT_number 2
_space_group_name_Hall '-P 1'
_space_group_name_H-M_alt 'P -1'
_symmetry_Int_Tables_number 2
_symmetry_space_group_name_Hall '-P 1'
_symmetry_space_group_name_H-M 'P -1'
_atom_sites_solution_primary dual
_audit_creation_date 2018-08-22
_audit_creation_method
;
Olex2 1.2
(compiled 2018.05.29 svn.r3508 for OlexSys, GUI svn.r5506)
;
_audit_update_record
;
2019-06-18 deposited with the CCDC.    2019-09-02 downloaded from the CCDC.
;
_cell_angle_alpha 75.763(5)
_cell_angle_beta 68.657(5)
_cell_angle_gamma 65.460(5)
_cell_formula_units_Z 2
_cell_length_a 10.0281(6)
_cell_length_b 10.0845(5)
_cell_length_c 13.1425(7)
_cell_measurement_reflns_used 4299
_cell_measurement_temperature 290
_cell_measurement_theta_max 28.0620
_cell_measurement_theta_min 4.0580
_cell_volume 1119.04(12)
_computing_cell_refinement 'CrysAlisPro 1.171.39.46 (Rigaku OD, 2018)'
_computing_data_collection 'CrysAlisPro 1.171.39.46 (Rigaku OD, 2018)'
_computing_data_reduction 'CrysAlisPro 1.171.39.46 (Rigaku OD, 2018)'
_computing_molecular_graphics 'Olex2 (Dolomanov et al., 2009)'
_computing_publication_material 'Olex2 (Dolomanov et al., 2009)'
_computing_structure_refinement 'olex2.refine (Bourhis et al., 2015)'
_computing_structure_solution 'ShelXT (Sheldrick, 2015)'
_diffrn_ambient_temperature 290
_diffrn_detector 'CCD plate'
_diffrn_detector_area_resol_mean 8.0584
_diffrn_detector_type EosS2
_diffrn_measured_fraction_theta_full 0.9980
_diffrn_measured_fraction_theta_max 0.9980
_diffrn_measurement_details
;
List of Runs (angles in degrees, time in seconds):

  # Type    Start    End  Width  t~exp~   \w     \q     \k     \f   Frames
#--------------------------------------------------------------------------
  1  \w    -80.00  13.00   1.00    1.79    --  -13.96 -77.00  30.00   93
  2  \w    -41.00  52.00   1.00    1.79    --  -13.96  77.00 150.00   93
  3  \w    -19.00  20.00   1.00    1.79    --  -13.96 -99.00 -90.00   39
  4  \w     46.00  72.00   1.00    1.79    --   14.89  38.00 -30.00   26
  5  \w    -51.00  23.00   1.00    1.79    --   14.89 -77.00 -90.00   74
  6  \w     30.00  55.00   1.00    1.79    --   14.89  57.00-150.00   25
;
_diffrn_measurement_device 'four-circle diffractometer'
_diffrn_measurement_device_type 'SuperNova, Single source at offset/far, EosS2'
_diffrn_measurement_method '\w scans'
_diffrn_orient_matrix_type 'CrysAlisPro convention (1999,Acta A55,543-557)'
_diffrn_orient_matrix_UB_11 -0.0399813000
_diffrn_orient_matrix_UB_12 -0.0097859000
_diffrn_orient_matrix_UB_13 -0.0306750000
_diffrn_orient_matrix_UB_21 0.0691282000
_diffrn_orient_matrix_UB_22 -0.0216854000
_diffrn_orient_matrix_UB_23 -0.0435808000
_diffrn_orient_matrix_UB_31 0.0159109000
_diffrn_orient_matrix_UB_32 -0.0740815000
_diffrn_orient_matrix_UB_33 0.0236597000
_diffrn_radiation_monochromator mirror
_diffrn_radiation_probe x-ray
_diffrn_radiation_type 'Mo K\a'
_diffrn_radiation_wavelength 0.71073
_diffrn_reflns_av_R_equivalents 0.0348
_diffrn_reflns_av_unetI/netI 0.0476
_diffrn_reflns_limit_h_max 12
_diffrn_reflns_limit_h_min -11
_diffrn_reflns_limit_k_max 12
_diffrn_reflns_limit_k_min -8
_diffrn_reflns_limit_l_max 15
_diffrn_reflns_limit_l_min -14
_diffrn_reflns_number 7822
_diffrn_reflns_theta_full 25.3486
_diffrn_reflns_theta_max 25.35
_diffrn_reflns_theta_min 3.26
_diffrn_source 'micro-focus sealed X-ray tube'
_diffrn_source_type 'SuperNova (Mo) X-ray Source'
_exptl_absorpt_coefficient_mu 2.605
_exptl_absorpt_correction_T_max 1.00000
_exptl_absorpt_correction_T_min 0.45213
_exptl_absorpt_correction_type multi-scan
_exptl_absorpt_process_details
;
CrysAlisPro 1.171.39.46 (Rigaku Oxford Diffraction, 2018)
Empirical absorption correction using spherical harmonics,
 implemented in SCALE3 ABSPACK scaling algorithm.
;
_exptl_crystal_colour 'clear light green'
_exptl_crystal_colour_lustre clear
_exptl_crystal_colour_modifier light
_exptl_crystal_colour_primary green
_exptl_crystal_density_diffrn 2.1795
_exptl_crystal_description block
_exptl_crystal_F_000 750.6310
_exptl_crystal_size_max 0.32
_exptl_crystal_size_mid 0.31
_exptl_crystal_size_min 0.19
_refine_diff_density_max 0.7547
_refine_diff_density_min -1.8878
_refine_diff_density_rms 0.2515
_refine_ls_d_res_high 0.8301
_refine_ls_d_res_low 6.2572
_refine_ls_goodness_of_fit_ref 1.0490
_refine_ls_hydrogen_treatment mixed
_refine_ls_matrix_type full
_refine_ls_number_constraints 30
_refine_ls_number_parameters 395
_refine_ls_number_reflns 4080
_refine_ls_number_restraints 0
_refine_ls_restrained_S_all 1.0490
_refine_ls_R_factor_all 0.0568
_refine_ls_R_factor_gt 0.0507
_refine_ls_shift/su_max 0.0003
_refine_ls_shift/su_mean 0.0000
_refine_ls_structure_factor_coef Fsqd
_refine_ls_weighting_details 'w=1/[\s^2^(Fo^2^)+(0.0919P)^2^+0.4474P] where P=(Fo^2^+2Fc^2^)/3'
_refine_ls_weighting_scheme calc
_refine_ls_wR_factor_gt 0.1367
_refine_ls_wR_factor_ref 0.1451
_reflns_Friedel_coverage 0.0
_reflns_limit_h_max 12
_reflns_limit_h_min -10
_reflns_limit_k_max 12
_reflns_limit_k_min -11
_reflns_limit_l_max 15
_reflns_limit_l_min 0
_reflns_number_gt 3464
_reflns_number_total 4080
_reflns_threshold_expression I>=2u(I)
_cod_data_source_file c9ce00944b2.cif
_cod_data_source_block Ni-BTC
_cod_depositor_comments 'Adding full bibliography for 7233613.cif.'
_cod_database_code 7233613
_chemical_oxdiff_formula C1O1H1N1Ni1
_reflns_odcompleteness_completeness 99.80
_reflns_odcompleteness_iscentric 1
_reflns_odcompleteness_theta 25.30
_olex2_refinement_description
;
1. Fixed Uiso
 At 1.2 times of:
  All C(H) groups
 At 1.5 times of:
  All O(H,H) groups
2.a Rotating group:
 O14(H14a,H14b), O15(H15a,H15b), O16(H16a,H16b), O18(H18a,H18b), O19(H19a,
 H19b), O20(H20a,H20b)
2.b Aromatic/amide H refined with riding coordinates:
 C2(H2), C4(H4), C6(H6), C11(H11), C13(H13), C15(H15)
;
_olex2_submission_special_instructions 'No special instructions were received'
_oxdiff_exptl_absorpt_empirical_details
;
Empirical correction (ABSPACK) includes:
- Absorption correction using spherical harmonics
- Frame scaling
;
_oxdiff_exptl_absorpt_empirical_full_max 1.916
_oxdiff_exptl_absorpt_empirical_full_min 0.734

loop_
_space_group_symop_id
_space_group_symop_operation_xyz
1 x,y,z
2 -x,-y,-z

loop_
_atom_site_label
_atom_site_type_symbol
_atom_site_fract_x
_atom_site_fract_y
_atom_site_fract_z
_atom_site_U_iso_or_equiv
_atom_site_adp_type
_atom_site_occupancy
_atom_site_site_symmetry_order
_atom_site_refinement_flags_posn
_atom_site_refinement_flags_adp
_atom_site_refinement_flags_occupancy
Ni1 Ni 1.0 1.0 0.0 0.0072(2) Uani 1.000000 2 S T P
Ni2 Ni 1.12534(5) 0.76412(5) 0.22708(4) 0.00940(18) Uani 1.000000 1 . . .
Ni3 Ni 0.5 0.0 0.5 0.0079(2) Uani 1.000000 2 S T P
Ni4 Ni 0.34696(5) 0.23160(5) 0.27978(4) 0.01037(18) Uani 1.000000 1 . . .
O1 O 1.0486(3) 0.6626(3) 0.1561(2) 0.0140(6) Uani 1.000000 1 . . .
O2 O 0.8841(3) 0.8641(3) 0.0878(2) 0.0148(6) Uani 1.000000 1 . . .
O3 O 0.8431(3) 0.1755(3) 0.0970(2) 0.0144(6) Uani 1.000000 1 . . .
O4 O 1.0072(3) 0.1850(3) 0.1697(2) 0.0193(6) Uani 1.000000 1 . . .
O5 O 0.3587(3) 0.6579(3) 0.1529(2) 0.0158(6) Uani 1.000000 1 . . .
O6 O 0.4228(3) 0.8441(3) 0.0440(2) 0.0229(7) Uani 1.000000 1 . . .
O7 O 0.4331(3) 0.3346(3) 0.3412(2) 0.0127(6) Uani 1.000000 1 . . .
O8 O 0.6130(3) 0.1293(3) 0.3904(2) 0.0136(6) Uani 1.000000 1 . . .
O9 O 1.0481(3) 0.1569(3) 0.4692(2) 0.0160(6) Uani 1.000000 1 . . .
O10 O 1.1173(3) 0.3392(3) 0.3582(2) 0.0189(7) Uani 1.000000 1 . . .
O11 O 0.6338(3) 0.8201(3) 0.4080(2) 0.0128(6) Uani 1.000000 1 . . .
O12 O 0.4583(3) 0.8131(3) 0.3464(2) 0.0176(6) Uani 1.000000 1 . . .
O13 O 1.1294(3) 0.9341(3) 0.1054(2) 0.0099(6) Uani 1.000000 1 . . .
O14 O 1.1370(3) 0.5934(3) 0.3510(2) 0.0187(6) Uani 1.000000 1 . . .
H14a H 1.121(4) 0.6248(8) 0.4105(6) 0.0281(10) Uiso 1.000000 1 GR . .
H14b H 1.2284(9) 0.5314(18) 0.3380(14) 0.0281(10) Uiso 1.000000 1 GR . .
O15 O 1.1766(3) 0.8636(3) 0.3220(2) 0.0201(7) Uani 1.000000 1 . . .
H15a H 1.2637(15) 0.8104(16) 0.331(2) 0.0302(10) Uiso 1.000000 1 GR . .
H15b H 1.114(2) 0.865(3) 0.3863(8) 0.0302(10) Uiso 1.000000 1 GR . .
O16 O 0.9010(3) 0.8809(3) 0.3093(2) 0.0224(7) Uani 1.000000 1 . . .
H16a H 0.8877(11) 0.9716(4) 0.298(2) 0.0336(10) Uiso 1.000000 1 GR . .
H16b H 0.8862(11) 0.859(3) 0.3782(3) 0.0336(10) Uiso 1.000000 1 GR . .
O17 O 0.6519(3) -0.0658(3) 0.5912(2) 0.0103(6) Uani 1.000000 1 . . .
O18 O 0.2775(4) 0.1331(3) 0.1981(3) 0.0324(8) Uani 1.000000 1 . . .
H18a H 0.301(4) 0.0427(9) 0.222(2) 0.0486(12) Uiso 1.000000 1 GR . .
H18b H 0.329(3) 0.134(3) 0.1305(6) 0.0486(12) Uiso 1.000000 1 GR . .
O19 O 0.5602(3) 0.1131(3) 0.1839(2) 0.0273(7) Uani 1.000000 1 . . .
H19a H 0.6281(5) 0.137(3) 0.190(2) 0.0409(11) Uiso 1.000000 1 GR . .
H19b H 0.5637(14) 0.138(3) 0.1166(3) 0.0409(11) Uiso 1.000000 1 GR . .
O20 O 0.3284(3) 0.4026(3) 0.1548(2) 0.0227(7) Uani 1.000000 1 . . .
H20a H 0.385(3) 0.3700(6) 0.0934(3) 0.0341(10) Uiso 1.000000 1 GR . .
H20b H 0.367(4) 0.460(2) 0.1620(17) 0.0341(10) Uiso 1.000000 1 GR . .
C1 C 0.8464(4) 0.6416(4) 0.1150(3) 0.0079(7) Uani 1.000000 1 . . .
C2 C 0.9055(4) 0.4889(4) 0.1297(3) 0.0088(7) Uani 1.000000 1 . . .
H2 H 0.9992(4) 0.4395(4) 0.1444(3) 0.0106(9) Uiso 1.000000 1 R . .
C3 C 0.8240(4) 0.4100(4) 0.1223(3) 0.0081(7) Uani 1.000000 1 . . .
C4 C 0.6801(4) 0.4832(4) 0.1078(3) 0.0112(8) Uani 1.000000 1 . . .
H4 H 0.6248(4) 0.4305(4) 0.1046(3) 0.0135(9) Uiso 1.000000 1 R . .
C5 C 0.6180(4) 0.6353(4) 0.0979(3) 0.0106(8) Uani 1.000000 1 . . .
C6 C 0.7033(4) 0.7151(4) 0.0980(3) 0.0099(8) Uani 1.000000 1 . . .
H6 H 0.6643(4) 0.8171(4) 0.0867(3) 0.0119(9) Uiso 1.000000 1 R . .
C7 C 0.9331(4) 0.7304(4) 0.1199(3) 0.0093(8) Uani 1.000000 1 . . .
C8 C 0.8953(4) 0.2450(4) 0.1308(3) 0.0095(8) Uani 1.000000 1 . . .
C9 C 0.4558(4) 0.7190(4) 0.0961(3) 0.0133(8) Uani 1.000000 1 . . .
C10 C 0.6360(4) 0.3563(4) 0.3810(3) 0.0085(8) Uani 1.000000 1 . . .
C11 C 0.7755(4) 0.2833(4) 0.4024(3) 0.0086(7) Uani 1.000000 1 . . .
H11 H 0.8147(4) 0.1813(4) 0.4132(3) 0.0103(9) Uiso 1.000000 1 R . .
C12 C 0.8578(4) 0.3641(4) 0.4075(3) 0.0091(7) Uani 1.000000 1 . . .
C13 C 0.7945(4) 0.5154(4) 0.3975(3) 0.0102(8) Uani 1.000000 1 . . .
H13 H 0.8479(4) 0.5687(4) 0.4027(3) 0.0122(9) Uiso 1.000000 1 R . .
C14 C 0.6519(4) 0.5886(4) 0.3797(3) 0.0082(7) Uani 1.000000 1 . . .
C15 C 0.5754(4) 0.5082(4) 0.3677(3) 0.0088(7) Uani 1.000000 1 . . .
H15 H 0.4832(4) 0.5567(4) 0.3507(3) 0.0105(9) Uiso 1.000000 1 R . .
C16 C 0.5540(4) 0.2668(4) 0.3699(3) 0.0097(8) Uani 1.000000 1 . . .
C17 C 1.0175(4) 0.2800(4) 0.4142(3) 0.0118(8) Uani 1.000000 1 . . .
C18 C 0.5774(4) 0.7521(4) 0.3765(3) 0.0099(8) Uani 1.000000 1 . . .
H17a H 0.743(6) -0.080(6) 0.557(4) 0.045(16) Uiso 1.000000 1 . . .
H17b H 0.611(5) 0.019(6) 0.620(4) 0.027(13) Uiso 1.000000 1 . . .
H13a H 1.080(5) 1.020(5) 0.135(3) 0.019(12) Uiso 1.000000 1 . . .
H13b H 1.214(6) 0.908(6) 0.077(5) 0.044(18) Uiso 1.000000 1 . . .

loop_
_atom_site_aniso_label
_atom_site_aniso_U_11
_atom_site_aniso_U_22
_atom_site_aniso_U_33
_atom_site_aniso_U_12
_atom_site_aniso_U_13
_atom_site_aniso_U_23
Ni1 0.0072(3) 0.0056(4) 0.0113(4) -0.0024(3) -0.0054(3) -0.0008(3)
Ni2 0.0087(3) 0.0089(3) 0.0136(3) -0.0037(2) -0.0062(2) -0.0009(2)
Ni3 0.0072(3) 0.0053(4) 0.0133(4) -0.0018(3) -0.0056(3) -0.0017(3)
Ni4 0.0099(3) 0.0093(3) 0.0155(3) -0.0037(2) -0.0074(2) -0.0013(2)
O1 0.0109(13) 0.0119(14) 0.0241(15) -0.0024(11) -0.0138(12) -0.0004(11)
O2 0.0129(13) 0.0107(14) 0.0236(15) -0.0062(11) -0.0096(11) 0.0033(11)
O3 0.0124(13) 0.0092(13) 0.0243(15) -0.0017(11) -0.0073(12) -0.0079(11)
O4 0.0165(14) 0.0112(14) 0.0357(17) 0.0046(12) -0.0205(13) -0.0096(12)
O5 0.0074(12) 0.0109(14) 0.0269(15) -0.0036(11) -0.0063(11) 0.0039(11)
O6 0.0127(14) 0.0148(15) 0.0374(18) -0.0049(12) -0.0119(13) 0.0103(13)
O7 0.0099(13) 0.0097(14) 0.0234(15) -0.0030(11) -0.0110(11) -0.0015(11)
O8 0.0124(13) 0.0071(13) 0.0239(15) -0.0043(11) -0.0080(11) -0.0003(11)
O9 0.0116(13) 0.0119(14) 0.0216(15) -0.0029(11) -0.0064(11) 0.0031(11)
O10 0.0079(13) 0.0130(15) 0.0353(17) -0.0057(11) -0.0078(12) 0.0044(12)
O11 0.0103(13) 0.0093(13) 0.0222(15) -0.0021(11) -0.0067(11) -0.0072(11)
O12 0.0141(14) 0.0112(14) 0.0315(16) 0.0005(11) -0.0152(12) -0.0052(12)
O13 0.0067(13) 0.0073(14) 0.0162(14) 0.0005(11) -0.0062(11) -0.0034(11)
O14 0.0263(16) 0.0126(15) 0.0143(14) -0.0045(13) -0.0064(12) -0.0005(11)
O15 0.0196(15) 0.0232(16) 0.0216(15) -0.0076(13) -0.0096(12) -0.0043(12)
O16 0.0179(14) 0.0216(16) 0.0238(16) -0.0041(13) -0.0029(12) -0.0063(12)
O17 0.0069(13) 0.0087(14) 0.0184(15) -0.0015(11) -0.0075(11) -0.0033(11)
O18 0.0413(19) 0.0265(18) 0.043(2) -0.0112(16) -0.0248(16) -0.0092(15)
O19 0.0222(16) 0.0362(18) 0.0249(16) -0.0105(14) -0.0045(13) -0.0098(13)
O20 0.0365(18) 0.0209(16) 0.0162(15) -0.0147(14) -0.0113(13) 0.0017(12)
C1 0.0087(17) 0.0093(19) 0.0063(17) -0.0041(15) -0.0003(14) -0.0031(14)
C2 0.0083(17) 0.0134(19) 0.0090(18) -0.0058(15) -0.0028(14) -0.0048(14)
C3 0.0096(17) 0.0075(18) 0.0064(17) -0.0029(15) -0.0016(14) -0.0010(13)
C4 0.0120(18) 0.017(2) 0.0095(18) -0.0098(16) -0.0031(15) -0.0019(15)
C5 0.0103(18) 0.0108(19) 0.0106(18) -0.0032(16) -0.0047(15) -0.0001(14)
C6 0.0121(18) 0.0080(18) 0.0110(18) -0.0054(15) -0.0025(15) -0.0017(14)
C7 0.0091(17) 0.0115(19) 0.0074(18) -0.0051(15) -0.0002(14) -0.0018(14)
C8 0.0104(17) 0.0097(19) 0.0095(18) -0.0038(15) -0.0015(15) -0.0047(14)
C9 0.0120(19) 0.016(2) 0.016(2) -0.0067(16) -0.0059(16) -0.0021(16)
C10 0.0107(18) 0.0102(19) 0.0061(18) -0.0060(15) -0.0003(14) -0.0029(14)
C11 0.0131(18) 0.0079(18) 0.0065(17) -0.0038(15) -0.0042(14) -0.0019(13)
C12 0.0064(16) 0.0087(18) 0.0126(18) -0.0013(14) -0.0037(14) -0.0033(14)
C13 0.0114(18) 0.0122(19) 0.0116(18) -0.0081(15) -0.0031(15) -0.0027(14)
C14 0.0107(17) 0.0079(18) 0.0073(17) -0.0061(15) 0.0001(14) -0.0022(13)
C15 0.0052(16) 0.0093(18) 0.0095(18) 0.0011(14) -0.0024(14) -0.0037(14)
C16 0.0085(17) 0.0113(19) 0.0093(18) -0.0037(15) -0.0010(14) -0.0032(14)
C17 0.0117(18) 0.012(2) 0.016(2) -0.0040(16) -0.0072(15) -0.0037(15)
C18 0.0093(17) 0.0120(19) 0.0099(18) -0.0035(15) -0.0044(14) -0.0021(14)

loop_
_atom_type_symbol
_atom_type_scat_dispersion_real
_atom_type_scat_dispersion_imag
_atom_type_scat_Cromer_Mann_a1
_atom_type_scat_Cromer_Mann_a2
_atom_type_scat_Cromer_Mann_a3
_atom_type_scat_Cromer_Mann_a4
_atom_type_scat_Cromer_Mann_b1
_atom_type_scat_Cromer_Mann_b2
_atom_type_scat_Cromer_Mann_b3
_atom_type_scat_Cromer_Mann_b4
_atom_type_scat_Cromer_Mann_c
_atom_type_scat_source
_atom_type_scat_dispersion_source
H 0.00000 0.00000 0.49300 0.32291 0.14019 0.04081 10.51090 26.12570 3.14236 57.79970 0.0030380000826 'International Tables Volume C Table 6.1.1.4 (pp. 500-502)' 'Henke, Gullikson and Davis, At. Data and Nucl. Data Tables, 1993, 54, 2'
C 0.00347 0.00161 2.31000 1.02000 1.58860 0.86500 20.84390 10.20750 0.56870 51.65120 0.215599998832 'International Tables Volume C Table 6.1.1.4 (pp. 500-502)' 'Henke, Gullikson and Davis, At. Data and Nucl. Data Tables, 1993, 54, 2'
O 0.01158 0.00611 3.04850 2.28680 1.54630 0.86700 13.27710 5.70110 0.32390 32.90890 0.250800013542 'International Tables Volume C Table 6.1.1.4 (pp. 500-502)' 'Henke, Gullikson and Davis, At. Data and Nucl. Data Tables, 1993, 54, 2'
Ni 0.35663 1.12491 12.83760 7.29200 4.44380 2.38000 3.87850 0.25650 12.17630 66.34210 1.03410005569 'International Tables Volume C Table 6.1.1.4 (pp. 500-502)' 'Henke, Gullikson and Davis, At. Data and Nucl. Data Tables, 1993, 54, 2'

loop_
_geom_angle_atom_site_label_1
_geom_angle_atom_site_label_2
_geom_angle_atom_site_label_3
_geom_angle
_geom_angle_site_symmetry_1
_geom_angle_site_symmetry_3
O2 Ni1 O2 180.0 2_775 .
O3 Ni1 O2 87.20(10) 2_765 .
O3 Ni1 O2 92.80(10) 1_565 .
O3 Ni1 O2 87.20(10) 1_565 2_775
O3 Ni1 O2 92.80(10) 2_765 2_775
O3 Ni1 O3 180.0 2_765 1_565
O13 Ni1 O2 91.57(10) 2_775 2_775
O13 Ni1 O2 88.43(10) . 2_775
O13 Ni1 O2 88.43(10) 2_775 .
O13 Ni1 O2 91.57(10) . .
O13 Ni1 O3 88.16(11) . 1_565
O13 Ni1 O3 91.84(11) 2_775 1_565
O13 Ni1 O3 91.84(11) . 2_765
O13 Ni1 O3 88.16(11) 2_775 2_765
O13 Ni1 O13 180.0 2_775 .
O5 Ni2 O1 96.46(11) 1_655 .
O13 Ni2 O1 95.76(10) . .
O13 Ni2 O5 88.66(11) . 1_655
O14 Ni2 O1 88.04(11) . .
O14 Ni2 O5 88.21(10) . 1_655
O14 Ni2 O13 175.33(11) . .
O15 Ni2 O1 170.94(11) . .
O15 Ni2 O5 90.41(11) . 1_655
O15 Ni2 O13 90.29(11) . .
O15 Ni2 O14 86.27(11) . .
O16 Ni2 O1 89.76(11) . .
O16 Ni2 O5 173.78(11) . 1_655
O16 Ni2 O13 90.86(12) . .
O16 Ni2 O14 91.88(11) . .
O16 Ni2 O15 83.39(11) . .
O8 Ni3 O8 180.0 2_656 .
O11 Ni3 O8 92.37(10) 1_545 .
O11 Ni3 O8 87.63(10) 2_666 .
O11 Ni3 O8 92.37(10) 2_666 2_656
O11 Ni3 O8 87.63(10) 1_545 2_656
O11 Ni3 O11 180.0 1_545 2_666
O17 Ni3 O8 89.49(10) 2_656 .
O17 Ni3 O8 90.51(10) 2_656 2_656
O17 Ni3 O8 90.51(10) . .
O17 Ni3 O8 89.49(10) . 2_656
O17 Ni3 O11 91.84(11) 2_656 2_666
O17 Ni3 O11 88.16(11) . 2_666
O17 Ni3 O11 88.16(11) 2_656 1_545
O17 Ni3 O11 91.84(11) . 1_545
O17 Ni3 O17 180.0 . 2_656
O10 Ni4 O7 96.93(11) 1_455 .
O17 Ni4 O7 94.32(10) 2_656 .
O17 Ni4 O10 88.33(11) 2_656 1_455
O18 Ni4 O7 172.69(12) . .
O18 Ni4 O10 87.90(12) . 1_455
O18 Ni4 O17 91.29(12) . 2_656
O19 Ni4 O7 93.33(11) . .
O19 Ni4 O10 169.37(12) . 1_455
O19 Ni4 O17 93.65(11) . 2_656
O19 Ni4 O18 81.62(13) . .
O20 Ni4 O7 87.35(11) . .
O20 Ni4 O10 87.61(11) . 1_455
O20 Ni4 O17 175.76(11) . 2_656
O20 Ni4 O18 87.38(12) . .
O20 Ni4 O19 90.13(12) . .
C7 O1 Ni2 122.6(2) . .
C7 O2 Ni1 130.2(2) . 2_775
C8 O3 Ni1 119.1(2) . 2_765
C9 O5 Ni2 126.5(2) . 1_455
C16 O7 Ni4 121.8(2) . .
C16 O8 Ni3 125.0(2) . 2_656
C17 O10 Ni4 126.8(2) . 1_655
C18 O11 Ni3 123.4(2) . 2_666
Ni2 O13 Ni1 123.12(13) . .
H13a O13 Ni1 92(3) . .
H13a O13 Ni2 110(3) . .
H13b O13 Ni1 113(4) . .
H13b O13 Ni2 98(4) . .
H13b O13 H13a 121(5) . .
H14a O14 Ni2 109.1 . .
H14b O14 Ni2 109.3 . .
H14b O14 H14a 104.5 . .
H15a O15 Ni2 109.8 . .
H15b O15 Ni2 109.0 . .
H15b O15 H15a 104.5 . .
H16a O16 Ni2 108.9 . .
H16b O16 Ni2 109.6 . .
H16b O16 H16a 104.5 . .
Ni4 O17 Ni3 122.04(12) 2_656 2_656
H17a O17 Ni3 117(4) . 2_656
H17a O17 Ni4 106(4) . 2_656
H17b O17 Ni3 94(3) . 2_656
H17b O17 Ni4 107(3) . 2_656
H17b O17 H17a 109(5) . .
H18a O18 Ni4 108.6 . .
H18b O18 Ni4 110.0 . .
H18b O18 H18a 104.5 . .
H19a O19 Ni4 109.6 . .
H19b O19 Ni4 109.0 . .
H19b O19 H19a 104.5 . .
H20a O20 Ni4 109.7 . .
H20b O20 Ni4 108.9 . .
H20b O20 H20a 104.5 . .
C6 C1 C2 119.9(3) . .
C7 C1 C2 121.4(3) . .
C7 C1 C6 118.7(3) . .
H2 C2 C1 120.0(2) . .
C3 C2 C1 120.0(3) . .
C3 C2 H2 120.0(2) . .
C4 C3 C2 120.0(3) . .
C8 C3 C2 118.9(3) . .
C8 C3 C4 121.1(3) . .
H4 C4 C3 120.0(2) . .
C5 C4 C3 120.1(3) . .
C5 C4 H4 120.0(2) . .
C6 C5 C4 120.1(3) . .
C9 C5 C4 122.1(3) . .
C9 C5 C6 117.6(3) . .
C5 C6 C1 119.7(3) . .
H6 C6 C1 120.1(2) . .
H6 C6 C5 120.1(2) . .
O2 C7 O1 126.2(3) . .
C1 C7 O1 117.3(3) . .
C1 C7 O2 116.5(3) . .
O4 C8 O3 123.9(3) . .
C3 C8 O3 119.0(3) . .
C3 C8 O4 117.1(3) . .
O6 C9 O5 124.5(3) . .
C5 C9 O5 116.3(3) . .
C5 C9 O6 119.1(3) . .
C15 C10 C11 120.3(3) . .
C16 C10 C11 118.5(3) . .
C16 C10 C15 121.2(3) . .
H11 C11 C10 120.2(2) . .
C12 C11 C10 119.5(3) . .
C12 C11 H11 120.2(2) . .
C13 C12 C11 119.7(3) . .
C17 C12 C11 117.1(3) . .
C17 C12 C13 122.9(3) . .
H13 C13 C12 119.7(2) . .
C14 C13 C12 120.6(3) . .
C14 C13 H13 119.7(2) . .
C15 C14 C13 119.3(3) . .
C18 C14 C13 121.0(3) . .
C18 C14 C15 119.7(3) . .
C14 C15 C10 120.3(3) . .
H15 C15 C10 119.8(2) . .
H15 C15 C14 119.8(2) . .
O8 C16 O7 125.5(3) . .
C10 C16 O7 117.9(3) . .
C10 C16 O8 116.6(3) . .
O10 C17 O9 123.9(3) . .
C12 C17 O9 119.8(3) . .
C12 C17 O10 116.3(3) . .
O12 C18 O11 123.7(3) . .
C14 C18 O11 118.6(3) . .
C14 C18 O12 117.7(3) . .

loop_
_geom_bond_atom_site_label_1
_geom_bond_atom_site_label_2
_geom_bond_distance
_geom_bond_site_symmetry_2
Ni1 O2 2.032(2) .
Ni1 O2 2.032(2) 2_775
Ni1 O3 2.138(3) 2_765
Ni1 O3 2.138(3) 1_565
Ni1 O13 2.045(3) .
Ni1 O13 2.045(3) 2_775
Ni2 O1 2.039(3) .
Ni2 O5 2.084(3) 1_655
Ni2 O13 2.039(3) .
Ni2 O14 2.055(2) .
Ni2 O15 2.082(3) .
Ni2 O16 2.067(3) .
Ni3 O8 2.044(2) 2_656
Ni3 O8 2.044(2) .
Ni3 O11 2.105(3) 2_666
Ni3 O11 2.105(3) 1_545
Ni3 O17 2.073(3) 2_656
Ni3 O17 2.073(3) .
Ni4 O7 2.035(3) .
Ni4 O10 2.071(3) 1_455
Ni4 O17 2.067(3) 2_656
Ni4 O18 2.066(3) .
Ni4 O19 2.061(3) .
Ni4 O20 2.066(3) .
O1 C7 1.273(4) .
O2 C7 1.248(4) .
O3 C8 1.261(4) .
O4 C8 1.260(4) .
O5 C9 1.276(4) .
O6 C9 1.250(5) .
O7 C16 1.264(4) .
O8 C16 1.263(4) .
O9 C17 1.250(4) .
O10 C17 1.282(4) .
O11 C18 1.263(4) .
O12 C18 1.255(4) .
O13 H13a 0.90(5) .
O13 H13b 0.75(6) .
O14 H14a 0.8501 .
O14 H14b 0.8500 .
O15 H15a 0.8500 .
O15 H15b 0.8500 .
O16 H16a 0.8500 .
O16 H16b 0.8500 .
O17 H17a 0.82(5) .
O17 H17b 0.89(5) .
O18 H18a 0.8500 .
O18 H18b 0.8500 .
O19 H19a 0.8500 .
O19 H19b 0.8501 .
O20 H20a 0.8500 .
O20 H20b 0.8500 .
C1 C2 1.393(5) .
C1 C6 1.389(5) .
C1 C7 1.509(5) .
C2 H2 0.9300 .
C2 C3 1.395(5) .
C3 C4 1.382(5) .
C3 C8 1.507(5) .
C4 H4 0.9300 .
C4 C5 1.387(5) .
C5 C6 1.397(5) .
C5 C9 1.496(5) .
C6 H6 0.9300 .
C10 C11 1.380(5) .
C10 C15 1.385(5) .
C10 C16 1.511(5) .
C11 H11 0.9300 .
C11 C12 1.406(5) .
C12 C13 1.380(5) .
C12 C17 1.493(5) .
C13 H13 0.9300 .
C13 C14 1.388(5) .
C14 C15 1.391(5) .
C14 C18 1.498(5) .
C15 H15 0.9300 .
